data_4328420
loop_
_publ_author_name
'Olga Iasco'
'Ghenadie Novitchi'
'Erwann Jeanneau'
'Jean Bernard Tommasino'
'Nans Roques'
'Dominique Luneau'

_publ_contact_author_address
; 
Univ. Claude Bernard Lyon 1
Cristallography and Molecular Engineering
LMI (UMR 5615)
Domaine Scientifique de la Doua
69622 Villeurbanne cedex
;
_publ_contact_author_email luneau@univ-lyon1.fr
_publ_contact_author_fax '+33 472 440 618'
_publ_contact_author_name 'Dominique Luneau'
_publ_contact_author_phone '+33 472 431 418'
_publ_section_title
;
 Versatile Chemical Transformations of Benzoxazole Based Ligands on
 Complexation with 3d-Metal Ions
;
_journal_name_full 'Inorganic Chemistry'
_journal_page_first 2588
_journal_page_last 2596
_journal_paper_doi 10.1021/ic202493z
_journal_volume 51
_journal_year 2012
_chemical_formula_moiety 'C32 H46 Cl2 Cu1 N2 O4'
_chemical_formula_sum 'C32 H46 Cl2 Cu N2 O4'
_chemical_formula_weight 657.18
_space_group_IT_number 14
_symmetry_cell_setting monoclinic
_symmetry_space_group_name_Hall '-P 2yn'
_symmetry_space_group_name_H-M 'P 1 21/n 1'
_atom_sites_solution_hydrogens difmap
_atom_sites_solution_primary direct
_cell_angle_alpha 90
_cell_angle_beta 96.970(5)
_cell_angle_gamma 90
_cell_formula_units_Z 4
_cell_length_a 10.1542(6)
_cell_length_b 11.812(8)
_cell_length_c 27.947(2)
_cell_measurement_reflns_used 13787
_cell_measurement_temperature 100
_cell_measurement_theta_max 29.4221
_cell_measurement_theta_min 3.3509
_cell_volume 3327(2)
_computing_cell_refinement
;
CrysAlisPro, Agilent Technologies,
Version 1.171.35.15 (release 03-08-2011 CrysAlis171 .NET)
(compiled Aug  3 2011,13:03:54)
;
_computing_data_collection
;
CrysAlisPro, Agilent Technologies,
Version 1.171.35.15 (release 03-08-2011 CrysAlis171 .NET)
(compiled Aug  3 2011,13:03:54)
;
_computing_data_reduction
;
CrysAlisPro, Agilent Technologies,
Version 1.171.35.15 (release 03-08-2011 CrysAlis171 .NET)
(compiled Aug  3 2011,13:03:54)
;
_computing_molecular_graphics 'CAMERON (Watkin et al., 1996)'
_computing_publication_material 'CRYSTALS (Betteridge et al., 2003)'
_computing_structure_refinement 'CRYSTALS (Betteridge et al., 2003)'
_computing_structure_solution 'SIR97 (Altomare et al., 1999)'
_diffrn_ambient_temperature 100
_diffrn_detector_area_resol_mean 10.4685
_diffrn_measured_fraction_theta_full 0.984
_diffrn_measured_fraction_theta_max 0.912
_diffrn_measurement_device_type 'Xcalibur, Atlas, Gemini ultra'
_diffrn_measurement_method \w
_diffrn_radiation_monochromator graphite
_diffrn_radiation_source 'Enhance (Mo) X-ray Source'
_diffrn_radiation_type 'Mo K\a'
_diffrn_radiation_wavelength 0.7107
_diffrn_reflns_av_R_equivalents 0.058
_diffrn_reflns_limit_h_max 13
_diffrn_reflns_limit_h_min -12
_diffrn_reflns_limit_k_max 16
_diffrn_reflns_limit_k_min -15
_diffrn_reflns_limit_l_max 38
_diffrn_reflns_limit_l_min -37
_diffrn_reflns_number 45358
_diffrn_reflns_theta_full 25.063
_diffrn_reflns_theta_max 29.486
_diffrn_reflns_theta_min 3.406
_diffrn_standards_number 0
_exptl_absorpt_coefficient_mu 0.854
_exptl_absorpt_correction_T_max 0.910
_exptl_absorpt_correction_T_min 0.780
_exptl_absorpt_correction_type analytical
_exptl_absorpt_process_details
;
CrysAlisPro, Agilent Technologies,
Version 1.171.35.15 (release 03-08-2011 CrysAlis171 .NET)
(compiled Aug  3 2011,13:03:54)
Analytical numeric absorption correction using a multifaceted crystal
            model based on expressions derived by R.C. Clark & J.S. Reid.
(Clark, R. C. & Reid, J. S. (1995). Acta Cryst. A51, 887-897)
;
_exptl_crystal_colour 'light green'
_exptl_crystal_density_diffrn 1.312
_exptl_crystal_description needle
_exptl_crystal_F_000 1388
_exptl_crystal_size_max 0.433
_exptl_crystal_size_mid 0.183
_exptl_crystal_size_min 0.123
_refine_diff_density_max 1.21
_refine_diff_density_min -1.25
_refine_ls_extinction_coef 35(5)
_refine_ls_extinction_method 'Larson (1970), Equation 22'
_refine_ls_goodness_of_fit_ref 0.9913
_refine_ls_hydrogen_treatment constr
_refine_ls_matrix_type full
_refine_ls_number_parameters 371
_refine_ls_number_reflns 8444
_refine_ls_number_restraints 0
_refine_ls_R_factor_all 0.0627
_refine_ls_R_factor_gt 0.0517
_refine_ls_shift/su_max 0.0007665
_refine_ls_shift/su_mean 0.0000333
_refine_ls_structure_factor_coef Fsqd
_refine_ls_weighting_details
;
 Method, part 1, Chebychev polynomial, (Watkin, 1994, Prince, 1982) 
 [weight] = 1.0/[A~0~*T~0~(x)+A~1~*T~1~(x) ... +A~n-1~]*T~n-1~(x)] 
 where A~i~ are the Chebychev coefficients listed below and x= Fcalc/Fmax 
 Method = Robust Weighting (Prince, 1982) 
 W = [weight] * [1-(deltaF/6*sigmaF)^2^]^2^ 
 A~i~ are: 
 573. 873. 448. 113. 
;
_refine_ls_weighting_scheme calc
_refine_ls_wR_factor_all 0.1226
_refine_ls_wR_factor_gt 0.1038
_refine_ls_wR_factor_ref 0.1226
_reflns_limit_h_max 13
_reflns_limit_h_min -13
_reflns_limit_k_max 16
_reflns_limit_k_min 0
_reflns_limit_l_max 38
_reflns_limit_l_min 0
_reflns_number_gt 7198
_reflns_number_total 8444
_reflns_threshold_expression I>2.0\s(I)
_oxford_diffrn_Wilson_B_factor 1.49
_oxford_diffrn_Wilson_scale 0.27
_oxford_refine_ls_r_factor_ref 0.0627
_oxford_refine_ls_scale 1.831(9)
_oxford_reflns_number_all 8444
_oxford_reflns_threshold_expression_ref I>-10.0\s(I)
_cod_data_source_file ic202493z_si_002_2.cif
_cod_data_source_block OI276_CuH1L1
_cod_original_sg_symbol_H-M 'P 1 21/n 1 '
_cod_original_formula_sum 'C32 H46 Cl2 Cu1 N2 O4'
_cod_database_code 4328420

loop_
_symmetry_equiv_pos_as_xyz
x,y,z
-x,-y,-z
-x+1/2,y+1/2,-z+1/2
x+1/2,-y+1/2,z+1/2

loop_
_atom_site_label
_atom_site_type_symbol
_atom_site_fract_x
_atom_site_fract_y
_atom_site_fract_z
_atom_site_U_iso_or_equiv
_atom_site_occupancy
_atom_site_adp_type
_atom_site_refinement_flags_posn
C1 C 0.1688(3) 1.2610(3) 0.19793(11) 0.0270 1.0000 Uani .
C2 C 0.3467(3) 1.2842(3) 0.26646(11) 0.0277 1.0000 Uani .
C3 C 0.2574(3) 1.1967(3) 0.23758(10) 0.0209 1.0000 Uani .
C4 C 0.3427(3) 1.1115(3) 0.21342(11) 0.0269 1.0000 Uani .
C5 C 0.1755(3) 1.1329(2) 0.27115(9) 0.0167 1.0000 Uani .
C6 C 0.0371(3) 1.1251(2) 0.26379(10) 0.0184 1.0000 Uani .
C7 C -0.0400(3) 1.0686(2) 0.29490(10) 0.0168 1.0000 Uani .
C8 C -0.1919(3) 1.0628(3) 0.28411(10) 0.0202 1.0000 Uani .
C9 C -0.2446(3) 1.1184(3) 0.23588(11) 0.0290 1.0000 Uani .
C10 C -0.2547(3) 1.1239(4) 0.32406(12) 0.0347 1.0000 Uani .
C11 C -0.2348(4) 0.9385(3) 0.28162(16) 0.0386 1.0000 Uani .
C12 C 0.0215(3) 1.0183(2) 0.33689(10) 0.0169 1.0000 Uani .
C13 C 0.1591(3) 1.0250(2) 0.34552(9) 0.0150 1.0000 Uani .
C14 C 0.2312(3) 1.0777(2) 0.31282(9) 0.0159 1.0000 Uani .
C15 C 0.3653(3) 1.0126(2) 0.37297(9) 0.0167 1.0000 Uani .
C16 C 0.4953(3) 0.9883(3) 0.40191(10) 0.0228 1.0000 Uani .
C17 C -0.0660(3) 0.8433(2) 0.44308(11) 0.0209 1.0000 Uani .
C18 C 0.0419(3) 0.7635(2) 0.43320(9) 0.0163 1.0000 Uani .
C19 C 0.1289(3) 0.6007(2) 0.41927(9) 0.0155 1.0000 Uani .
C20 C 0.2265(3) 0.6822(2) 0.42566(9) 0.0152 1.0000 Uani .
C21 C 0.3595(3) 0.6550(2) 0.42340(9) 0.0174 1.0000 Uani .
C22 C 0.3879(3) 0.5419(3) 0.41444(10) 0.0187 1.0000 Uani .
C23 C 0.5302(3) 0.5016(3) 0.41068(11) 0.0223 1.0000 Uani .
C24 C 0.6295(3) 0.5993(3) 0.41799(15) 0.0381 1.0000 Uani .
C25 C 0.5355(3) 0.4500(3) 0.36056(12) 0.0312 1.0000 Uani .
C26 C 0.5706(4) 0.4102(4) 0.44901(13) 0.0362 1.0000 Uani .
C27 C 0.2839(3) 0.4616(2) 0.40794(9) 0.0185 1.0000 Uani .
C28 C 0.1507(3) 0.4867(2) 0.40964(9) 0.0162 1.0000 Uani .
C29 C 0.0382(3) 0.4002(2) 0.40224(10) 0.0193 1.0000 Uani .
C30 C 0.0876(3) 0.2831(3) 0.38904(12) 0.0253 1.0000 Uani .
C31 C -0.0253(3) 0.3892(3) 0.44920(12) 0.0265 1.0000 Uani .
C32 C -0.0654(3) 0.4396(3) 0.36082(12) 0.0242 1.0000 Uani .
Cl1 Cl 0.30429(7) 1.11929(6) 0.47803(2) 0.0187 1.0000 Uani .
Cl2 Cl 0.23581(6) 0.88311(6) 0.53301(2) 0.0181 1.0000 Uani .
O1 O 0.36519(19) 1.06755(17) 0.33045(7) 0.0178 1.0000 Uani .
O2 O 0.4712(2) 0.90849(19) 0.43753(7) 0.0227 1.0000 Uani .
O3 O -0.0116(2) 0.95321(17) 0.44461(7) 0.0205 1.0000 Uani .
O4 O 0.00816(19) 0.65406(17) 0.42392(7) 0.0170 1.0000 Uani .
N1 N 0.2495(2) 0.98618(19) 0.38427(8) 0.0138 1.0000 Uani .
N2 N 0.1663(2) 0.78644(19) 0.43413(8) 0.0143 1.0000 Uani .
Cu1 Cu 0.23825(3) 0.94052(3) 0.455127(11) 0.0145 1.0000 Uani .
H31 H 0.5593 0.9584 0.3809 0.0263 1.0000 Uiso R
H32 H 0.5312 1.0580 0.4164 0.0268 1.0000 Uiso R
H101 H -0.0075 1.1608 0.2363 0.0220 1.0000 Uiso R
H121 H -0.0278 0.9828 0.3587 0.0202 1.0000 Uiso R
H141 H -0.3295 0.9324 0.2748 0.0579 1.0000 Uiso R
H142 H -0.1951 0.8984 0.2570 0.0582 1.0000 Uiso R
H143 H -0.2085 0.9014 0.3118 0.0578 1.0000 Uiso R
H152 H -0.3408 1.1131 0.2307 0.0439 1.0000 Uiso R
H153 H -0.2102 1.0811 0.2090 0.0438 1.0000 Uiso R
H151 H -0.2207 1.1980 0.2356 0.0438 1.0000 Uiso R
H162 H -0.3500 1.1167 0.3181 0.0519 1.0000 Uiso R
H161 H -0.2304 1.2030 0.3237 0.0515 1.0000 Uiso R
H163 H -0.2231 1.0909 0.3549 0.0521 1.0000 Uiso R
H182 H 0.3941 1.3276 0.2449 0.0419 1.0000 Uiso R
H183 H 0.2937 1.3346 0.2834 0.0419 1.0000 Uiso R
H181 H 0.4095 1.2462 0.2899 0.0420 1.0000 Uiso R
H191 H 0.2251 1.3010 0.1782 0.0400 1.0000 Uiso R
H193 H 0.1140 1.2078 0.1780 0.0399 1.0000 Uiso R
H192 H 0.1135 1.3150 0.2114 0.0400 1.0000 Uiso R
H202 H 0.3974 1.1520 0.1932 0.0400 1.0000 Uiso R
H201 H 0.2863 1.0587 0.1938 0.0398 1.0000 Uiso R
H203 H 0.3991 1.0696 0.2375 0.0398 1.0000 Uiso R
H241 H -0.1416 0.8371 0.4180 0.0254 1.0000 Uiso R
H242 H -0.0962 0.8235 0.4738 0.0251 1.0000 Uiso R
H311 H 0.3066 0.3865 0.4022 0.0221 1.0000 Uiso R
H331 H 0.4254 0.7097 0.4278 0.0205 1.0000 Uiso R
H361 H 0.7171 0.5710 0.4160 0.0570 1.0000 Uiso R
H362 H 0.6080 0.6566 0.3934 0.0565 1.0000 Uiso R
H363 H 0.6278 0.6335 0.4489 0.0566 1.0000 Uiso R
H373 H 0.6574 0.3813 0.4450 0.0535 1.0000 Uiso R
H372 H 0.5081 0.3479 0.4459 0.0542 1.0000 Uiso R
H371 H 0.5748 0.4427 0.4809 0.0541 1.0000 Uiso R
H381 H 0.6257 0.4284 0.3571 0.0470 1.0000 Uiso R
H382 H 0.4801 0.3831 0.3559 0.0472 1.0000 Uiso R
H383 H 0.5055 0.5041 0.3356 0.0468 1.0000 Uiso R
H403 H -0.1374 0.3862 0.3567 0.0357 1.0000 Uiso R
H402 H -0.0253 0.4422 0.3311 0.0358 1.0000 Uiso R
H401 H -0.0982 0.5139 0.3671 0.0357 1.0000 Uiso R
H411 H 0.0123 0.2316 0.3849 0.0377 1.0000 Uiso R
H412 H 0.1259 0.2871 0.3591 0.0380 1.0000 Uiso R
H413 H 0.1520 0.2547 0.4140 0.0370 1.0000 Uiso R
H423 H -0.0945 0.3321 0.4453 0.0399 1.0000 Uiso R
H422 H -0.0620 0.4607 0.4575 0.0397 1.0000 Uiso R
H421 H 0.0416 0.3663 0.4748 0.0396 1.0000 Uiso R
H21 H 0.5321 0.9184 0.4587 0.0341 1.0000 Uiso R
H231 H -0.0628 1.0004 0.4534 0.0317 1.0000 Uiso R

loop_
_atom_site_aniso_label
_atom_site_aniso_U_11
_atom_site_aniso_U_22
_atom_site_aniso_U_33
_atom_site_aniso_U_23
_atom_site_aniso_U_13
_atom_site_aniso_U_12
C1 0.0290(15) 0.0304(16) 0.0208(14) 0.0077(12) 0.0004(12) -0.0057(13)
C2 0.0308(16) 0.0284(15) 0.0230(14) 0.0011(12) -0.0009(12) -0.0115(13)
C3 0.0230(13) 0.0245(14) 0.0150(12) 0.0014(10) 0.0017(10) -0.0045(11)
C4 0.0277(15) 0.0360(17) 0.0185(13) 0.0002(12) 0.0086(11) -0.0041(13)
C5 0.0196(12) 0.0161(12) 0.0140(11) -0.0020(9) 0.0005(9) -0.0027(10)
C6 0.0194(12) 0.0194(13) 0.0154(12) -0.0006(10) -0.0018(10) -0.0021(10)
C7 0.0170(12) 0.0167(12) 0.0161(12) -0.0019(9) -0.0004(10) -0.0012(10)
C8 0.0172(12) 0.0233(14) 0.0192(13) 0.0018(10) -0.0022(10) -0.0010(10)
C9 0.0193(13) 0.0416(19) 0.0247(15) 0.0056(13) -0.0038(11) 0.0019(13)
C10 0.0183(14) 0.057(2) 0.0286(16) -0.0076(16) 0.0024(12) 0.0011(15)
C11 0.0258(16) 0.0307(18) 0.055(2) 0.0088(16) -0.0113(16) -0.0093(13)
C12 0.0152(12) 0.0184(12) 0.0175(12) -0.0017(10) 0.0029(9) -0.0017(10)
C13 0.0167(12) 0.0160(11) 0.0117(11) -0.0022(9) -0.0003(9) 0.0002(9)
C14 0.0149(11) 0.0192(12) 0.0138(11) -0.0017(10) 0.0023(9) -0.0009(10)
C15 0.0184(12) 0.0218(13) 0.0098(11) 0.0005(9) 0.0009(9) -0.0005(10)
C16 0.0174(13) 0.0321(16) 0.0179(13) 0.0049(11) -0.0023(10) -0.0005(11)
C17 0.0181(12) 0.0172(13) 0.0284(14) -0.0025(11) 0.0069(11) 0.0033(10)
C18 0.0186(12) 0.0156(12) 0.0146(11) 0.0013(9) 0.0019(9) 0.0013(10)
C19 0.0159(12) 0.0179(12) 0.0124(11) 0.0013(9) 0.0008(9) 0.0029(10)
C20 0.0162(12) 0.0178(12) 0.0107(11) 0.0012(9) -0.0017(9) 0.0033(10)
C21 0.0138(11) 0.0239(13) 0.0136(11) 0.0002(10) -0.0015(9) 0.0015(10)
C22 0.0187(12) 0.0233(13) 0.0135(12) -0.0019(10) -0.0007(10) 0.0036(10)
C23 0.0180(13) 0.0283(15) 0.0196(13) -0.0036(11) -0.0019(10) 0.0065(11)
C24 0.0166(14) 0.040(2) 0.058(2) -0.0185(18) 0.0041(14) 0.0034(13)
C25 0.0238(15) 0.045(2) 0.0249(15) -0.0092(14) 0.0039(12) 0.0091(14)
C26 0.0286(16) 0.049(2) 0.0306(17) 0.0082(16) 0.0023(13) 0.0201(16)
C27 0.0226(13) 0.0195(12) 0.0125(11) -0.0016(10) -0.0013(10) 0.0057(10)
C28 0.0204(12) 0.0175(12) 0.0101(11) -0.0008(9) -0.0009(9) 0.0033(10)
C29 0.0213(13) 0.0144(12) 0.0213(13) -0.0017(10) -0.0014(10) 0.0005(10)
C30 0.0262(14) 0.0168(13) 0.0313(16) -0.0039(11) -0.0031(12) 0.0036(11)
C31 0.0306(16) 0.0226(14) 0.0273(15) -0.0012(12) 0.0068(12) -0.0037(12)
C32 0.0210(14) 0.0214(14) 0.0280(15) -0.0023(11) -0.0059(11) -0.0004(11)
Cl1 0.0223(3) 0.0178(3) 0.0149(3) -0.0005(2) -0.0022(2) -0.0004(2)
Cl2 0.0208(3) 0.0193(3) 0.0136(3) 0.0009(2) -0.0002(2) 0.0014(2)
O1 0.0146(9) 0.0247(10) 0.0137(9) 0.0010(7) 0.0002(7) -0.0023(7)
O2 0.0204(10) 0.0266(11) 0.0188(10) 0.0022(8) -0.0067(8) 0.0000(8)
O3 0.0244(10) 0.0165(9) 0.0208(10) -0.0015(8) 0.0039(8) 0.0051(8)
O4 0.0161(9) 0.0157(9) 0.0193(9) -0.0014(7) 0.0030(7) 0.0013(7)
N1 0.0152(10) 0.0157(10) 0.0100(9) -0.0009(8) 0.0000(8) -0.0021(8)
N2 0.0145(10) 0.0167(10) 0.0111(9) -0.0012(8) -0.0013(8) -0.0011(8)
Cu1 0.01600(16) 0.01549(17) 0.01157(16) -0.00039(11) -0.00005(12) 0.00008(11)

loop_
_atom_type_symbol
_atom_type_scat_dispersion_real
_atom_type_scat_dispersion_imag
_atom_type_scat_Cromer_Mann_a1
_atom_type_scat_Cromer_Mann_b1
_atom_type_scat_Cromer_Mann_a2
_atom_type_scat_Cromer_Mann_b2
_atom_type_scat_Cromer_Mann_a3
_atom_type_scat_Cromer_Mann_b3
_atom_type_scat_Cromer_Mann_a4
_atom_type_scat_Cromer_Mann_b4
_atom_type_scat_Cromer_Mann_c
_atom_type_scat_source
C 0.0033 0.0016 2.3100 20.8439 1.0200 10.2075 1.5886 0.5687 0.8650 51.6512 0.2156 'International Tables Vol C 4.2.6.8 and 6.1.1.4'
H 0.0000 0.0000 0.4930 10.5109 0.3229 26.1257 0.1402 3.1424 0.0408 57.7998 0.0030 'International Tables Vol C 4.2.6.8 and 6.1.1.4'
N 0.0061 0.0033 12.2126 0.0057 3.1322 9.8933 2.0125 28.9975 1.1663 0.5826 -11.5290 'International Tables Vol C 4.2.6.8 and 6.1.1.4'
O 0.0106 0.0060 3.0485 13.2771 2.2868 5.7011 1.5463 0.3239 0.8670 32.9089 0.2508 'International Tables Vol C 4.2.6.8 and 6.1.1.4'
Cu 0.3201 1.2651 13.3380 3.5828 7.1676 0.2470 5.6158 11.3966 1.6735 64.8126 1.1910 'International Tables Vol C 4.2.6.8 and 6.1.1.4'
Cl 0.1484 0.1585 11.4604 0.0104 7.1964 1.1662 6.2556 18.5194 1.6455 47.7784 -9.5574 'International Tables Vol C 4.2.6.8 and 6.1.1.4'

loop_
_geom_angle_atom_site_label_1
_geom_angle_atom_site_label_2
_geom_angle_atom_site_label_3
_geom_angle
_geom_angle_publ_flag
C3 C1 H191 108.5 no
C3 C1 H193 109.8 no
H191 C1 H193 109.2 no
C3 C1 H192 111.4 no
H191 C1 H192 108.4 no
H193 C1 H192 109.5 no
C3 C2 H182 109.6 no
C3 C2 H183 110.2 no
H182 C2 H183 109.3 no
C3 C2 H181 109.9 no
H182 C2 H181 109.3 no
H183 C2 H181 108.4 no
C1 C3 C2 107.5(3) yes
C1 C3 C4 108.5(2) yes
C2 C3 C4 110.1(3) yes
C1 C3 C5 111.9(2) yes
C2 C3 C5 109.9(2) yes
C4 C3 C5 109.0(2) yes
C3 C4 H202 109.2 no
C3 C4 H201 110.1 no
H202 C4 H201 109.3 no
C3 C4 H203 110.3 no
H202 C4 H203 109.0 no
H201 C4 H203 108.9 no
C3 C5 C6 123.7(2) yes
C3 C5 C14 123.3(2) yes
C6 C5 C14 113.0(2) yes
C5 C6 C7 124.4(3) yes
C5 C6 H101 117.7 no
C7 C6 H101 117.8 no
C6 C7 C8 121.4(2) yes
C6 C7 C12 119.8(3) yes
C8 C7 C12 118.9(2) yes
C7 C8 C9 112.8(2) yes
C7 C8 C10 109.4(2) yes
C9 C8 C10 107.9(3) yes
C7 C8 C11 109.0(2) yes
C9 C8 C11 107.7(3) yes
C10 C8 C11 110.1(3) yes
C8 C9 H152 110.0 no
C8 C9 H153 111.4 no
H152 C9 H153 107.7 no
C8 C9 H151 111.2 no
H152 C9 H151 107.9 no
H153 C9 H151 108.5 no
C8 C10 H162 109.3 no
C8 C10 H161 108.5 no
H162 C10 H161 109.6 no
C8 C10 H163 109.7 no
H162 C10 H163 109.7 no
H161 C10 H163 110.0 no
C8 C11 H141 110.7 no
C8 C11 H142 111.3 no
H141 C11 H142 108.5 no
C8 C11 H143 110.5 no
H141 C11 H143 107.7 no
H142 C11 H143 108.0 no
C7 C12 C13 117.4(2) yes
C7 C12 H121 121.3 no
C13 C12 H121 121.3 no
C12 C13 C14 120.7(2) yes
C12 C13 N1 131.4(2) yes
C14 C13 N1 107.9(2) yes
C5 C14 C13 124.7(2) yes
C5 C14 O1 127.9(2) yes
C13 C14 O1 107.4(2) yes
C16 C15 O1 118.4(2) yes
C16 C15 N1 126.4(2) yes
O1 C15 N1 115.2(2) yes
C15 C16 O2 107.0(2) yes
C15 C16 H31 110.4 no
O2 C16 H31 111.2 no
C15 C16 H32 109.0 no
O2 C16 H32 111.1 no
H31 C16 H32 108.1 no
C18 C17 O3 107.0(2) yes
C18 C17 H241 110.4 no
O3 C17 H241 111.2 no
C18 C17 H242 109.1 no
O3 C17 H242 111.0 no
H241 C17 H242 108.1 no
C17 C18 O4 117.6(2) yes
C17 C18 N2 127.0(3) yes
O4 C18 N2 115.4(2) yes
C20 C19 C28 124.8(3) yes
C20 C19 O4 107.4(2) yes
C28 C19 O4 127.8(2) yes
C19 C20 C21 121.2(3) yes
C19 C20 N2 108.2(2) yes
C21 C20 N2 130.6(3) yes
C20 C21 C22 116.8(3) yes
C20 C21 H331 121.3 no
C22 C21 H331 122.0 no
C21 C22 C23 121.7(3) yes
C21 C22 C27 119.9(3) yes
C23 C22 C27 118.5(3) yes
C22 C23 C24 111.5(3) yes
C22 C23 C25 108.8(2) yes
C24 C23 C25 109.0(3) yes
C22 C23 C26 110.1(3) yes
C24 C23 C26 108.7(3) yes
C25 C23 C26 108.7(3) yes
C23 C24 H361 109.3 no
C23 C24 H362 110.1 no
H361 C24 H362 109.4 no
C23 C24 H363 110.9 no
H361 C24 H363 108.6 no
H362 C24 H363 108.6 no
C23 C25 H381 109.6 no
C23 C25 H382 111.2 no
H381 C25 H382 108.2 no
C23 C25 H383 110.6 no
H381 C25 H383 108.8 no
H382 C25 H383 108.4 no
C23 C26 H373 109.7 no
C23 C26 H372 110.6 no
H373 C26 H372 108.6 no
C23 C26 H371 109.9 no
H373 C26 H371 108.1 no
H372 C26 H371 109.9 no
C22 C27 C28 124.5(3) yes
C22 C27 H311 117.6 no
C28 C27 H311 118.0 no
C19 C28 C27 112.9(3) yes
C19 C28 C29 122.5(2) yes
C27 C28 C29 124.5(2) yes
C28 C29 C30 112.1(2) yes
C28 C29 C31 109.0(2) yes
C30 C29 C31 108.2(2) yes
C28 C29 C32 109.4(2) yes
C30 C29 C32 107.8(2) yes
C31 C29 C32 110.4(2) yes
C29 C30 H411 108.6 no
C29 C30 H412 110.0 no
H411 C30 H412 108.8 no
C29 C30 H413 110.8 no
H411 C30 H413 109.0 no
H412 C30 H413 109.7 no
C29 C31 H423 109.6 no
C29 C31 H422 110.2 no
H423 C31 H422 109.9 no
C29 C31 H421 109.0 no
H423 C31 H421 109.0 no
H422 C31 H421 109.1 no
C29 C32 H403 109.4 no
C29 C32 H402 109.5 no
H403 C32 H402 108.1 no
C29 C32 H401 111.0 no
H403 C32 H401 110.2 no
H402 C32 H401 108.6 no
C14 O1 C15 104.4(2) yes
C16 O2 Cu1 106.65(16) yes
C16 O2 H21 103.7 no
Cu1 O2 H21 119.3 no
C17 O3 Cu1 109.47(16) yes
C17 O3 H231 112.1 no
Cu1 O3 H231 132.1 no
C19 O4 C18 104.1(2) yes
C13 N1 C15 105.1(2) yes
C13 N1 Cu1 135.61(18) yes
C15 N1 Cu1 117.02(17) yes
C20 N2 C18 104.9(2) yes
C20 N2 Cu1 133.45(18) yes
C18 N2 Cu1 120.91(19) yes
O2 Cu1 O3 161.31(7) yes
O2 Cu1 N1 71.83(8) yes
O3 Cu1 N1 92.55(8) yes
O2 Cu1 N2 97.11(8) yes
O3 Cu1 N2 72.35(8) yes
N1 Cu1 N2 90.97(10) yes
O2 Cu1 Cl1 86.70(6) yes
O3 Cu1 Cl1 103.57(5) yes
N1 Cu1 Cl1 88.78(8) yes
N2 Cu1 Cl1 175.90(7) yes
O2 Cu1 Cl2 105.21(5) yes
O3 Cu1 Cl2 90.09(5) yes
N1 Cu1 Cl2 176.69(7) yes
N2 Cu1 Cl2 87.93(6) yes
Cl1 Cu1 Cl2 92.54(3) yes

loop_
_geom_bond_atom_site_label_1
_geom_bond_atom_site_label_2
_geom_bond_distance
_geom_bond_publ_flag
C1 C3 1.540(4) yes
C1 H191 0.964 no
C1 H193 0.969 no
C1 H192 0.957 no
C2 C3 1.538(4) yes
C2 H182 0.964 no
C2 H183 0.965 no
C2 H181 0.967 no
C3 C4 1.536(4) yes
C3 C5 1.526(4) yes
C4 H202 0.965 no
C4 H201 0.970 no
C4 H203 0.966 no
C5 C6 1.399(4) yes
C5 C14 1.393(4) yes
C6 C7 1.407(4) yes
C6 H101 0.942 no
C7 C8 1.537(4) yes
C7 C12 1.394(4) yes
C8 C9 1.536(4) yes
C8 C10 1.532(4) yes
C8 C11 1.531(5) yes
C9 H152 0.973 no
C9 H153 0.971 no
C9 H151 0.972 no
C10 H162 0.966 no
C10 H161 0.968 no
C10 H163 0.964 no
C11 H141 0.960 no
C11 H142 0.963 no
C11 H143 0.960 no
C12 C13 1.392(4) yes
C12 H121 0.934 no
C13 C14 1.385(4) yes
C13 N1 1.408(3) yes
C14 O1 1.395(3) yes
C15 C16 1.491(4) yes
C15 O1 1.354(3) yes
C15 N1 1.292(3) yes
C16 O2 1.414(4) yes
C16 H31 0.992 no
C16 H32 0.970 no
C17 C18 1.496(4) yes
C17 O3 1.409(4) yes
C17 H241 0.978 no
C17 H242 0.975 no
C18 O4 1.355(3) yes
C18 N2 1.289(3) yes
C19 C20 1.377(4) yes
C19 C28 1.396(4) yes
C19 O4 1.398(3) yes
C20 C21 1.397(4) yes
C20 N2 1.408(3) yes
C21 C22 1.395(4) yes
C21 H331 0.928 no
C22 C23 1.537(4) yes
C22 C27 1.415(4) yes
C23 C24 1.530(5) yes
C23 C25 1.534(4) yes
C23 C26 1.541(5) yes
C24 H361 0.958 no
C24 H362 0.969 no
C24 H363 0.956 no
C25 H381 0.966 no
C25 H382 0.970 no
C25 H383 0.967 no
C26 H373 0.965 no
C26 H372 0.969 no
C26 H371 0.968 no
C27 C28 1.392(4) yes
C27 H311 0.936 no
C28 C29 1.528(4) yes
C29 C30 1.532(4) yes
C29 C31 1.537(4) yes
C29 C32 1.539(4) yes
C30 H411 0.972 no
C30 H412 0.965 no
C30 H413 0.957 no
C31 H423 0.970 no
C31 H422 0.964 no
C31 H421 0.963 no
C32 H403 0.962 no
C32 H402 0.969 no
C32 H401 0.963 no
Cl1 Cu1 2.2835(15) yes
Cl2 Cu1 2.2828(17) yes
O2 Cu1 2.502(2) yes
O2 H21 0.812 no
O3 Cu1 2.523(2) yes
O3 H231 0.820 no
N1 Cu1 2.069(2) yes
N2 Cu1 2.021(3) yes

loop_
_geom_hbond_atom_site_label_D
_geom_hbond_atom_site_label_H
_geom_hbond_atom_site_label_A
_geom_hbond_angle_DHA
_geom_hbond_distance_DH
_geom_hbond_distance_HA
_geom_hbond_distance_DA
_geom_hbond_publ_flag
C12 H121 O3 138.00 0.934 2.412 3.164(4) yes
C2 H181 O1 125.00 0.967 2.463 3.115(4) yes
C21 H331 O2 145.00 0.928 2.403 3.210(4) yes
C32 H401 O4 127.00 0.963 2.452 3.125(4) yes
